data_4084693
loop_
_publ_author_name
'Tao, Tao'
'Qian, Hui-Fen'
'Huang, Wei'
'You, Xiao-Zeng'

_publ_section_title
;
 Tuning the Spectroscopic, Electrochemical, and Single-Crystal Conductance
 Properties of a Series of Rhenium-Containing Bithiazoles with Different
 Donor/Acceptor Hybrids
;
_journal_issue 19
_journal_name_full Organometallics
_journal_page_first 5120
_journal_paper_doi 10.1021/om500168j
_journal_volume 33
_journal_year 2014
_chemical_formula_moiety 'C17 H20 Cl N2 O3 Re S2'
_chemical_formula_sum 'C17 H20 Cl N2 O3 Re S2'
_chemical_formula_weight 586.15
_chemical_name_systematic
; 
 ? 
;
_space_group_IT_number 2
_symmetry_cell_setting triclinic
_symmetry_space_group_name_Hall '-P 1'
_symmetry_space_group_name_H-M 'P -1'
_atom_sites_solution_hydrogens geom
_atom_sites_solution_primary direct
_atom_sites_solution_secondary difmap
_audit_creation_method SHELXL-97
_cell_angle_alpha 112.907(4)
_cell_angle_beta 91.930(4)
_cell_angle_gamma 98.577(4)
_cell_formula_units_Z 2
_cell_length_a 7.806(2)
_cell_length_b 11.322(3)
_cell_length_c 13.029(4)
_cell_measurement_reflns_used 4208
_cell_measurement_temperature 291(2)
_cell_measurement_theta_max 26.78
_cell_measurement_theta_min 3.01
_cell_volume 1043.5(5)
_computing_cell_refinement SMART
_computing_data_collection 'SMART (BRUKER 2000)'
_computing_data_reduction 'SAINT (BRUKER 2000)'
_computing_molecular_graphics SHELXTL
_computing_publication_material SHELXTL
_computing_structure_refinement SHELXTL
_computing_structure_solution 'SHELXTL (BRUKER 2000)'
_diffrn_ambient_temperature 291(2)
_diffrn_measured_fraction_theta_full 0.958
_diffrn_measured_fraction_theta_max 0.958
_diffrn_measurement_device_type 'BRUKER Smart Apex CCD area detector'
_diffrn_measurement_method '\f and \w scans'
_diffrn_radiation_monochromator graphite
_diffrn_radiation_source 'fine-focus sealed tube'
_diffrn_radiation_type MoK\a
_diffrn_radiation_wavelength 0.71073
_diffrn_reflns_av_R_equivalents 0.0757
_diffrn_reflns_av_sigmaI/netI 0.1048
_diffrn_reflns_limit_h_max 9
_diffrn_reflns_limit_h_min -7
_diffrn_reflns_limit_k_max 13
_diffrn_reflns_limit_k_min -13
_diffrn_reflns_limit_l_max 15
_diffrn_reflns_limit_l_min -15
_diffrn_reflns_number 6774
_diffrn_reflns_theta_full 25.00
_diffrn_reflns_theta_max 25.00
_diffrn_reflns_theta_min 1.98
_exptl_absorpt_coefficient_mu 6.169
_exptl_absorpt_correction_T_max 0.4031
_exptl_absorpt_correction_T_min 0.3717
_exptl_absorpt_correction_type multi-scan
_exptl_absorpt_process_details 'SADABS, BRUKER(2000)'
_exptl_crystal_colour orange
_exptl_crystal_density_diffrn 1.866
_exptl_crystal_density_method 'not measured'
_exptl_crystal_description block
_exptl_crystal_F_000 568
_exptl_crystal_size_max 0.20
_exptl_crystal_size_mid 0.20
_exptl_crystal_size_min 0.18
_refine_diff_density_max 3.194
_refine_diff_density_min -8.233
_refine_diff_density_rms 0.476
_refine_ls_extinction_method none
_refine_ls_goodness_of_fit_ref 1.148
_refine_ls_hydrogen_treatment constr
_refine_ls_matrix_type full
_refine_ls_number_parameters 225
_refine_ls_number_reflns 3531
_refine_ls_number_restraints 18
_refine_ls_restrained_S_all 1.145
_refine_ls_R_factor_all 0.1063
_refine_ls_R_factor_gt 0.0995
_refine_ls_shift/su_max 0.002
_refine_ls_shift/su_mean 0.000
_refine_ls_structure_factor_coef Fsqd
_refine_ls_weighting_details 'calc w=1/[\s^2^(Fo^2^)+(0.1800P)^2^+0.0000P] where P=(Fo^2^+2Fc^2^)/3'
_refine_ls_weighting_scheme calc
_refine_ls_wR_factor_gt 0.2481
_refine_ls_wR_factor_ref 0.2632
_reflns_number_gt 3037
_reflns_number_total 3531
_reflns_threshold_expression >2sigma(I)
_cod_data_source_file om500168j_si_004.cif
_cod_data_source_block Re1
_cod_database_code 4084693

loop_
_symmetry_equiv_pos_as_xyz
'x, y, z'
'-x, -y, -z'

loop_
_atom_site_label
_atom_site_type_symbol
_atom_site_fract_x
_atom_site_fract_y
_atom_site_fract_z
_atom_site_U_iso_or_equiv
_atom_site_adp_type
_atom_site_occupancy
_atom_site_symmetry_multiplicity
_atom_site_calc_flag
_atom_site_refinement_flags
Re1 Re 0.31639(6) 0.07825(5) 0.31081(4) 0.0306(3) Uani 1 1 d .
C1 C 0.837(2) 0.1461(18) 0.1871(15) 0.044(4) Uani 1 1 d .
H1 H 0.9162 0.1259 0.1336 0.053 Uiso 1 1 calc R
C2 C 0.676(2) 0.0695(16) 0.1781(12) 0.034(3) Uani 1 1 d .
C3 C 0.6720(19) 0.2318(14) 0.3418(13) 0.032(3) Uani 1 1 d U
C4 C 0.5973(19) 0.3024(14) 0.4453(13) 0.032(3) Uani 1 1 d U
C5 C 0.387(2) 0.3231(14) 0.5604(13) 0.032(3) Uani 1 1 d .
C6 C 0.510(2) 0.4283(16) 0.6212(17) 0.050(4) Uani 1 1 d .
H6 H 0.4973 0.4872 0.6928 0.059 Uiso 1 1 calc R
C7 C 0.621(2) -0.0617(16) 0.0824(15) 0.044(2) Uani 1 1 d .
H7A H 0.6909 -0.0682 0.0210 0.053 Uiso 1 1 calc R
H7B H 0.4997 -0.0722 0.0556 0.053 Uiso 1 1 calc R
C8 C 0.646(3) -0.1725(19) 0.1260(18) 0.063(6) Uani 1 1 d .
H8A H 0.7578 -0.1499 0.1699 0.075 Uiso 1 1 calc R
H8B H 0.5552 -0.1812 0.1730 0.075 Uiso 1 1 calc R
C9 C 0.636(5) -0.301(3) 0.024(2) 0.111(9) Uani 1 1 d U
H9A H 0.7167 -0.2891 -0.0281 0.133 Uiso 1 1 calc R
H9B H 0.6684 -0.3672 0.0468 0.133 Uiso 1 1 calc R
C10 C 0.456(5) -0.343(3) -0.032(2) 0.114(9) Uani 1 1 d U
H10A H 0.3882 -0.3941 0.0013 0.171 Uiso 1 1 calc R
H10B H 0.4580 -0.3945 -0.1103 0.171 Uiso 1 1 calc R
H10C H 0.4056 -0.2678 -0.0228 0.171 Uiso 1 1 calc R
C11 C 0.218(2) 0.2836(16) 0.5941(15) 0.044(2) Uani 1 1 d .
H11A H 0.2155 0.1989 0.5967 0.053 Uiso 1 1 calc R
H11B H 0.1277 0.2734 0.5366 0.053 Uiso 1 1 calc R
C12 C 0.172(3) 0.374(2) 0.7040(16) 0.056(5) Uani 1 1 d .
H12A H 0.2593 0.3814 0.7622 0.068 Uiso 1 1 calc R
H12B H 0.1784 0.4596 0.7028 0.068 Uiso 1 1 calc R
C13 C 0.000(3) 0.334(3) 0.733(2) 0.077(5) Uani 1 1 d U
H13A H 0.0017 0.2563 0.7470 0.092 Uiso 1 1 calc R
H13B H -0.0835 0.3114 0.6688 0.092 Uiso 1 1 calc R
C14 C -0.065(4) 0.431(3) 0.832(2) 0.084(6) Uani 1 1 d U
H14A H 0.0320 0.4832 0.8857 0.126 Uiso 1 1 calc R
H14B H -0.1437 0.3860 0.8647 0.126 Uiso 1 1 calc R
H14C H -0.1237 0.4859 0.8079 0.126 Uiso 1 1 calc R
C15 C 0.214(3) -0.0546(19) 0.1710(17) 0.051(5) Uani 1 1 d .
C16 C 0.366(3) -0.0494(17) 0.3602(16) 0.052(5) Uani 1 1 d .
C17 C 0.090(3) 0.0516(17) 0.3562(18) 0.047(5) Uani 1 1 d .
Cl1 Cl 0.2704(5) 0.2475(4) 0.2419(4) 0.0359(9) Uani 1 1 d .
N1 N 0.5853(18) 0.1243(15) 0.2676(15) 0.043(4) Uani 1 1 d .
N2 N 0.4439(19) 0.2520(14) 0.4604(14) 0.044(2) Uani 1 1 d .
O1 O 0.149(2) -0.1316(15) 0.0880(13) 0.069(4) Uani 1 1 d .
O2 O 0.401(2) -0.1274(15) 0.3919(17) 0.080(5) Uani 1 1 d .
O3 O -0.0472(16) 0.0354(14) 0.3869(12) 0.054(3) Uani 1 1 d .
S1 S 0.8713(5) 0.2822(5) 0.3092(4) 0.0471(11) Uani 1 1 d .
S2 S 0.6904(6) 0.4415(4) 0.5528(4) 0.0451(10) Uani 1 1 d .

loop_
_atom_site_aniso_label
_atom_site_aniso_U_11
_atom_site_aniso_U_22
_atom_site_aniso_U_33
_atom_site_aniso_U_23
_atom_site_aniso_U_13
_atom_site_aniso_U_12
Re1 0.0305(4) 0.0291(5) 0.0242(5) 0.0116(3) -0.0188(3) -0.0166(3)
C1 0.031(8) 0.055(11) 0.034(10) 0.013(8) -0.013(7) -0.011(8)
C2 0.032(8) 0.044(9) 0.015(7) 0.003(6) -0.001(6) 0.001(7)
C3 0.029(6) 0.030(6) 0.028(6) 0.007(5) -0.016(5) -0.007(5)
C4 0.032(6) 0.030(6) 0.025(6) 0.008(5) -0.018(5) -0.010(5)
C5 0.045(9) 0.024(7) 0.022(8) 0.008(6) -0.007(7) -0.007(7)
C6 0.058(11) 0.025(8) 0.053(12) 0.013(8) -0.020(9) -0.017(8)
C7 0.039(5) 0.036(5) 0.046(6) 0.017(4) -0.027(4) -0.021(4)
C8 0.085(15) 0.041(10) 0.050(13) 0.011(9) -0.028(11) 0.001(10)
C9 0.19(3) 0.060(12) 0.052(12) 0.012(9) -0.038(13) -0.028(14)
C10 0.19(3) 0.061(12) 0.057(12) 0.010(9) -0.035(13) -0.032(14)
C11 0.039(5) 0.036(5) 0.046(6) 0.017(4) -0.027(4) -0.021(4)
C12 0.055(11) 0.062(12) 0.037(11) 0.013(9) -0.012(9) -0.014(9)
C13 0.081(12) 0.090(13) 0.054(12) 0.033(10) 0.011(10) -0.013(11)
C14 0.087(13) 0.095(13) 0.058(12) 0.029(10) 0.004(10) -0.013(11)
C15 0.055(11) 0.042(10) 0.045(12) 0.016(9) -0.017(9) -0.015(9)
C16 0.068(12) 0.030(9) 0.033(10) -0.004(7) -0.024(9) -0.016(8)
C17 0.049(11) 0.028(8) 0.060(13) 0.025(8) -0.022(9) -0.021(8)
Cl1 0.0312(18) 0.041(2) 0.034(2) 0.0212(17) -0.0132(16) -0.0115(16)
N1 0.029(7) 0.038(8) 0.057(10) 0.024(7) -0.020(7) -0.017(6)
N2 0.039(5) 0.036(5) 0.046(6) 0.017(4) -0.027(4) -0.021(4)
O1 0.078(10) 0.059(9) 0.041(9) 0.004(7) -0.019(8) -0.026(8)
O2 0.100(12) 0.045(8) 0.103(13) 0.054(9) -0.046(10) -0.015(8)
O3 0.038(7) 0.064(9) 0.052(9) 0.026(7) 0.002(6) -0.020(6)
S1 0.0276(19) 0.049(3) 0.052(3) 0.016(2) -0.0090(18) -0.0138(18)
S2 0.043(2) 0.039(2) 0.035(2) 0.0062(18) -0.0226(18) -0.0181(18)

loop_
_atom_type_symbol
_atom_type_description
_atom_type_scat_dispersion_real
_atom_type_scat_dispersion_imag
_atom_type_scat_source
C C 0.0033 0.0016 'International Tables Vol C Tables 4.2.6.8 and 6.1.1.4'
H H 0.0000 0.0000 'International Tables Vol C Tables 4.2.6.8 and 6.1.1.4'
Cl Cl 0.1484 0.1585 'International Tables Vol C Tables 4.2.6.8 and 6.1.1.4'
N N 0.0061 0.0033 'International Tables Vol C Tables 4.2.6.8 and 6.1.1.4'
O O 0.0106 0.0060 'International Tables Vol C Tables 4.2.6.8 and 6.1.1.4'
Re Re -1.0185 7.2310 'International Tables Vol C Tables 4.2.6.8 and 6.1.1.4'
S S 0.1246 0.1234 'International Tables Vol C Tables 4.2.6.8 and 6.1.1.4'

loop_
_geom_angle_atom_site_label_1
_geom_angle_atom_site_label_2
_geom_angle_atom_site_label_3
_geom_angle
C16 Re1 C17 86.7(9)
C16 Re1 C15 90.0(8)
C17 Re1 C15 83.8(9)
C16 Re1 N2 97.5(6)
C17 Re1 N2 100.4(8)
C15 Re1 N2 171.6(7)
C16 Re1 N1 95.0(8)
C17 Re1 N1 175.8(7)
C15 Re1 N1 100.1(8)
N2 Re1 N1 75.5(6)
C16 Re1 Cl1 176.2(7)
C17 Re1 Cl1 97.1(5)
C15 Re1 Cl1 90.3(6)
N2 Re1 Cl1 81.9(4)
N1 Re1 Cl1 81.3(4)
C2 C1 S1 111.2(13)
C2 C1 H1 124.4
S1 C1 H1 124.4
N1 C2 C1 112.0(15)
N1 C2 C7 126.3(15)
C1 C2 C7 121.6(14)
N1 C3 C4 120.3(14)
N1 C3 S1 115.4(13)
C4 C3 S1 124.3(11)
N2 C4 C3 118.0(14)
N2 C4 S2 114.4(13)
C3 C4 S2 127.5(12)
C6 C5 N2 110.4(16)
C6 C5 C11 127.0(16)
N2 C5 C11 122.6(14)
C5 C6 S2 113.1(15)
C5 C6 H6 123.5
S2 C6 H6 123.5
C2 C7 C8 108.5(14)
C2 C7 H7A 110.0
C8 C7 H7A 110.0
C2 C7 H7B 110.0
C8 C7 H7B 110.0
H7A C7 H7B 108.4
C9 C8 C7 108.1(18)
C9 C8 H8A 110.1
C7 C8 H8A 110.1
C9 C8 H8B 110.1
C7 C8 H8B 110.1
H8A C8 H8B 108.4
C10 C9 C8 109(3)
C10 C9 H9A 109.9
C8 C9 H9A 109.9
C10 C9 H9B 109.9
C8 C9 H9B 109.9
H9A C9 H9B 108.3
C9 C10 H10A 109.5
C9 C10 H10B 109.5
H10A C10 H10B 109.5
C9 C10 H10C 109.5
H10A C10 H10C 109.5
H10B C10 H10C 109.5
C5 C11 C12 116.0(14)
C5 C11 H11A 108.3
C12 C11 H11A 108.3
C5 C11 H11B 108.3
C12 C11 H11B 108.3
H11A C11 H11B 107.4
C13 C12 C11 114.7(18)
C13 C12 H12A 108.6
C11 C12 H12A 108.6
C13 C12 H12B 108.6
C11 C12 H12B 108.6
H12A C12 H12B 107.6
C12 C13 C14 117(2)
C12 C13 H13A 108.0
C14 C13 H13A 108.0
C12 C13 H13B 108.0
C14 C13 H13B 108.0
H13A C13 H13B 107.3
C13 C14 H14A 109.5
C13 C14 H14B 109.5
H14A C14 H14B 109.5
C13 C14 H14C 109.5
H14A C14 H14C 109.5
H14B C14 H14C 109.5
O1 C15 Re1 177.6(19)
O2 C16 Re1 178.5(18)
O3 C17 Re1 178.2(17)
C3 N1 C2 112.6(14)
C3 N1 Re1 112.3(13)
C2 N1 Re1 135.0(12)
C4 N2 C5 113.8(14)
C4 N2 Re1 113.1(12)
C5 N2 Re1 132.8(11)
C3 S1 C1 88.8(8)
C4 S2 C6 88.3(8)

loop_
_geom_bond_atom_site_label_1
_geom_bond_atom_site_label_2
_geom_bond_distance
Re1 C16 1.88(2)
Re1 C17 1.90(2)
Re1 C15 1.905(19)
Re1 N2 2.227(15)
Re1 N1 2.231(15)
Re1 Cl1 2.476(4)
C1 C2 1.39(2)
C1 S1 1.708(18)
C1 H1 0.9300
C2 N1 1.37(2)
C2 C7 1.51(2)
C3 N1 1.29(2)
C3 C4 1.47(2)
C3 S1 1.701(16)
C4 N2 1.30(2)
C4 S2 1.686(15)
C5 C6 1.36(2)
C5 N2 1.37(2)
C5 C11 1.47(2)
C6 S2 1.71(2)
C6 H6 0.9300
C7 C8 1.60(2)
C7 H7A 0.9700
C7 H7B 0.9700
C8 C9 1.53(3)
C8 H8A 0.9700
C8 H8B 0.9700
C9 C10 1.48(5)
C9 H9A 0.9700
C9 H9B 0.9700
C10 H10A 0.9600
C10 H10B 0.9600
C10 H10C 0.9600
C11 C12 1.49(3)
C11 H11A 0.9700
C11 H11B 0.9700
C12 C13 1.46(3)
C12 H12A 0.9700
C12 H12B 0.9700
C13 C14 1.48(3)
C13 H13A 0.9700
C13 H13B 0.9700
C14 H14A 0.9600
C14 H14B 0.9600
C14 H14C 0.9600
C15 O1 1.13(2)
C16 O2 1.17(2)
C17 O3 1.17(2)

loop_
_geom_torsion_atom_site_label_1
_geom_torsion_atom_site_label_2
_geom_torsion_atom_site_label_3
_geom_torsion_atom_site_label_4
_geom_torsion
S1 C1 C2 N1 1.6(19)
S1 C1 C2 C7 -175.0(12)
N1 C3 C4 N2 1(2)
S1 C3 C4 N2 -179.2(12)
N1 C3 C4 S2 178.6(12)
S1 C3 C4 S2 -2(2)
N2 C5 C6 S2 2.1(19)
C11 C5 C6 S2 -179.9(13)
N1 C2 C7 C8 -75(2)
C1 C2 C7 C8 101.4(19)
C2 C7 C8 C9 -165(2)
C7 C8 C9 C10 -68(3)
C6 C5 C11 C12 4(3)
N2 C5 C11 C12 -178.0(16)
C5 C11 C12 C13 177.8(18)
C11 C12 C13 C14 -170(2)
C16 Re1 C15 O1 133(50)
C17 Re1 C15 O1 47(50)
N2 Re1 C15 O1 -73(51)
N1 Re1 C15 O1 -132(50)
Cl1 Re1 C15 O1 -50(50)
C17 Re1 C16 O2 -143(77)
C15 Re1 C16 O2 133(77)
N2 Re1 C16 O2 -43(77)
N1 Re1 C16 O2 33(77)
Cl1 Re1 C16 O2 38(82)
C16 Re1 C17 O3 47(54)
C15 Re1 C17 O3 138(54)
N2 Re1 C17 O3 -50(54)
N1 Re1 C17 O3 -66(56)
Cl1 Re1 C17 O3 -133(54)
C4 C3 N1 C2 -178.1(13)
S1 C3 N1 C2 2.3(19)
C4 C3 N1 Re1 5.4(18)
S1 C3 N1 Re1 -174.2(7)
C1 C2 N1 C3 -2(2)
C7 C2 N1 C3 173.9(15)
C1 C2 N1 Re1 173.0(12)
C7 C2 N1 Re1 -11(3)
C16 Re1 N1 C3 -103.1(12)
C17 Re1 N1 C3 10(8)
C15 Re1 N1 C3 166.0(12)
N2 Re1 N1 C3 -6.6(11)
Cl1 Re1 N1 C3 77.2(11)
C16 Re1 N1 C2 81.5(17)
C17 Re1 N1 C2 -166(8)
C15 Re1 N1 C2 -9.4(17)
N2 Re1 N1 C2 177.9(17)
Cl1 Re1 N1 C2 -98.2(16)
C3 C4 N2 C5 178.5(13)
S2 C4 N2 C5 0.8(18)
C3 C4 N2 Re1 -7.2(17)
S2 C4 N2 Re1 175.1(7)
C6 C5 N2 C4 -2(2)
C11 C5 N2 C4 -179.9(15)
C6 C5 N2 Re1 -174.7(12)
C11 C5 N2 Re1 7(2)
C16 Re1 N2 C4 100.6(13)
C17 Re1 N2 C4 -171.4(12)
C15 Re1 N2 C4 -52(5)
N1 Re1 N2 C4 7.4(11)
Cl1 Re1 N2 C4 -75.6(11)
C16 Re1 N2 C5 -86.5(16)
C17 Re1 N2 C5 1.4(16)
C15 Re1 N2 C5 120(4)
N1 Re1 N2 C5 -179.8(16)
Cl1 Re1 N2 C5 97.2(15)
N1 C3 S1 C1 -1.2(13)
C4 C3 S1 C1 179.2(13)
C2 C1 S1 C3 -0.3(14)
N2 C4 S2 C6 0.4(13)
C3 C4 S2 C6 -177.1(14)
C5 C6 S2 C4 -1.4(14)
